data_7208372
loop_
_publ_author_name
'Gelbrich, Thomas'
'Threlfall, Terence L.'
'Hursthouse, Michael B.'

_publ_section_title
;
 XPac dissimilarity parameters as quantitative descriptors of
 isostructurality: the case of fourteen 4,5&#x2032;-substituted
 benzenesulfonamido-2-pyridines obtained by substituent interchange
 involving CF3/I/Br/Cl/F/Me/H
;
_journal_issue 17
_journal_name_full CrystEngComm
_journal_page_first 5454
_journal_paper_doi 10.1039/c2ce25508a
_journal_volume 14
_journal_year 2012
_chemical_formula_moiety 'C13 H11 F3 N2 O2 S'
_chemical_formula_sum 'C13 H11 F3 N2 O2 S'
_chemical_formula_weight 316.3
_chemical_name_systematic
;
?
;
_space_group_IT_number 14
_symmetry_cell_setting monoclinic
_symmetry_space_group_name_Hall '-P 2ybc'
_symmetry_space_group_name_H-M 'P 1 21/c 1'
_atom_sites_solution_hydrogens geom
_atom_sites_solution_primary direct
_atom_sites_solution_secondary difmap
_cell_angle_alpha 90
_cell_angle_beta 99.286(6)
_cell_angle_gamma 90
_cell_formula_units_Z 4
_cell_length_a 12.1514(11)
_cell_length_b 19.549(2)
_cell_length_c 5.6316(5)
_cell_measurement_reflns_used 17097
_cell_measurement_temperature 293(2)
_cell_measurement_theta_max 27.48
_cell_measurement_theta_min 2.91
_cell_volume 1320.2(2)
_computing_cell_refinement 'DENZO (Otwinowski & Minor, 1997) & COLLECT (Hooft, 1998)'
_computing_data_collection 'COLLECT (Hooft, 1998)'
_computing_data_reduction 'DENZO (Otwinowski & Minor, 1997) & COLLECT (Hooft, 1998)'
_computing_structure_refinement 'SHELXL-97 (Sheldrick, 1997)'
_computing_structure_solution 'SHELXS-97 (Sheldrick, 1990)'
_diffrn_ambient_temperature 293(2)
_diffrn_detector_area_resol_mean 9.091
_diffrn_measured_fraction_theta_full 0.927
_diffrn_measured_fraction_theta_max 0.927
_diffrn_measurement_device_type 'Bruker-Nonius 95mm CCD camera on \k-goniostat'
_diffrn_measurement_method '\f & \w scans'
_diffrn_radiation_monochromator graphite
_diffrn_radiation_type MoK\a
_diffrn_radiation_wavelength 0.71073
_diffrn_reflns_av_R_equivalents 0.0656
_diffrn_reflns_av_unetI/netI 0.0593
_diffrn_reflns_limit_h_max 14
_diffrn_reflns_limit_h_min -14
_diffrn_reflns_limit_k_max 22
_diffrn_reflns_limit_k_min -23
_diffrn_reflns_limit_l_max 6
_diffrn_reflns_limit_l_min -6
_diffrn_reflns_number 6911
_diffrn_reflns_theta_full 25.08
_diffrn_reflns_theta_max 25.08
_diffrn_reflns_theta_min 3.4
_exptl_absorpt_coefficient_mu 0.287
_exptl_absorpt_correction_T_max 0.9774
_exptl_absorpt_correction_T_min 0.9235
_exptl_absorpt_correction_type multi-scan
_exptl_absorpt_process_details 'SADABS V2.10 (Sheldrick, G.M., 2003)'
_exptl_crystal_colour colourless
_exptl_crystal_density_diffrn 1.591
_exptl_crystal_density_method 'not measured'
_exptl_crystal_description plate
_exptl_crystal_F_000 648
_exptl_crystal_size_max 0.2
_exptl_crystal_size_mid 0.2
_exptl_crystal_size_min 0.08
_refine_diff_density_max 0.268
_refine_diff_density_min -0.411
_refine_diff_density_rms 0.071
_refine_ls_extinction_method none
_refine_ls_goodness_of_fit_ref 1.025
_refine_ls_hydrogen_treatment mixed
_refine_ls_matrix_type full
_refine_ls_number_parameters 195
_refine_ls_number_reflns 2183
_refine_ls_number_restraints 1
_refine_ls_restrained_S_all 1.024
_refine_ls_R_factor_all 0.0750
_refine_ls_R_factor_gt 0.0488
_refine_ls_shift/su_max 0
_refine_ls_shift/su_mean 0
_refine_ls_structure_factor_coef Fsqd
_refine_ls_weighting_details 'calc w=1/[\s^2^(Fo^2^)+(0.0775P)^2^+0.0000P] where P=(Fo^2^+2Fc^2^)/3'
_refine_ls_weighting_scheme calc
_refine_ls_wR_factor_gt 0.117
_refine_ls_wR_factor_ref 0.1292
_reflns_number_gt 1587
_reflns_number_total 2183
_reflns_threshold_expression >2sigma(I)
_cod_data_source_file c2ce25508a.txt
_cod_data_source_block A1_Me~CF3
_cod_original_cell_volume 1320.3(2)
_cod_original_sg_symbol_H-M P21/c
_cod_database_code 7208372

loop_
_symmetry_equiv_pos_as_xyz
'x, y, z'
'-x, y+1/2, -z+1/2'
'-x, -y, -z'
'x, -y-1/2, z-1/2'

loop_
_atom_site_label
_atom_site_type_symbol
_atom_site_fract_x
_atom_site_fract_y
_atom_site_fract_z
_atom_site_U_iso_or_equiv
_atom_site_adp_type
_atom_site_occupancy
_atom_site_symmetry_multiplicity
_atom_site_calc_flag
_atom_site_refinement_flags
S1 S 0.18106(6) 0.11693(3) 1.16646(12) 0.0283(3) Uani 1 1 d .
O1 O 0.21635(17) 0.07644(9) 1.3776(3) 0.0361(5) Uani 1 1 d .
O2 O 0.14780(16) 0.18645(9) 1.1984(3) 0.0323(5) Uani 1 1 d .
N1 N 0.08285(18) 0.07201(10) 1.0146(4) 0.0265(6) Uani 1 1 d .
N2 N -0.06320(18) 0.05299(10) 0.7149(4) 0.0255(6) Uani 1 1 d D
H2 H -0.070(2) 0.0146(12) 0.796(5) 0.045(9) Uiso 1 1 d D
C1 C 0.2899(2) 0.11874(12) 0.9967(5) 0.0270(7) Uani 1 1 d .
C2 C 0.3252(2) 0.18017(14) 0.9105(5) 0.0320(7) Uani 1 1 d .
H2A H 0.2903 0.221 0.9395 0.038 Uiso 1 1 calc R
C3 C 0.4122(3) 0.18015(15) 0.7822(6) 0.0383(8) Uani 1 1 d .
H3 H 0.4378 0.2216 0.7315 0.046 Uiso 1 1 calc R
C4 C 0.4633(2) 0.11953(16) 0.7256(5) 0.0366(8) Uani 1 1 d .
C5 C 0.4256(3) 0.05876(15) 0.8137(6) 0.0384(8) Uani 1 1 d .
H5 H 0.4586 0.0177 0.7802 0.046 Uiso 1 1 calc R
C6 C 0.3413(2) 0.05797(14) 0.9488(5) 0.0316(7) Uani 1 1 d .
H6 H 0.3185 0.0168 1.0081 0.038 Uiso 1 1 calc R
C7 C 0.0195(2) 0.09564(13) 0.8135(5) 0.0240(6) Uani 1 1 d .
C8 C 0.0285(2) 0.15897(12) 0.6943(5) 0.0255(6) Uani 1 1 d .
H8 H 0.0861 0.189 0.7506 0.031 Uiso 1 1 calc R
C9 C -0.0469(2) 0.17548(13) 0.4990(5) 0.0266(6) Uani 1 1 d .
H9 H -0.0411 0.2172 0.4224 0.032 Uiso 1 1 calc R
C10 C -0.1338(2) 0.13048(13) 0.4106(5) 0.0250(6) Uani 1 1 d .
C11 C -0.1382(2) 0.06856(13) 0.5199(5) 0.0269(7) Uani 1 1 d .
H11 H -0.193 0.0371 0.4597 0.032 Uiso 1 1 calc R
C12 C 0.5531(3) 0.12034(19) 0.5727(6) 0.0521(10) Uani 1 1 d .
H12A H 0.5975 0.1608 0.6067 0.078 Uiso 1 1 calc R
H12B H 0.52 0.1201 0.406 0.078 Uiso 1 1 calc R
H12C H 0.5994 0.0806 0.6073 0.078 Uiso 1 1 calc R
C13 C -0.2175(2) 0.15014(13) 0.1992(5) 0.0294(7) Uani 1 1 d .
F1 F -0.29512(15) 0.10267(8) 0.1375(3) 0.0479(5) Uani 1 1 d .
F2 F -0.17160(15) 0.16375(9) 0.0044(3) 0.0479(5) Uani 1 1 d .
F3 F -0.27224(14) 0.20730(8) 0.2398(3) 0.0422(5) Uani 1 1 d .

loop_
_atom_site_aniso_label
_atom_site_aniso_U_11
_atom_site_aniso_U_22
_atom_site_aniso_U_33
_atom_site_aniso_U_23
_atom_site_aniso_U_13
_atom_site_aniso_U_12
S1 0.0325(5) 0.0185(4) 0.0331(4) 0.0015(3) 0.0027(3) -0.0015(3)
O1 0.0441(12) 0.0267(10) 0.0337(12) 0.0082(9) -0.0053(9) -0.0055(9)
O2 0.0394(12) 0.0201(10) 0.0386(12) -0.0016(8) 0.0100(9) 0.0003(8)
N1 0.0262(13) 0.0204(11) 0.0313(13) 0.0041(10) 0.0000(10) -0.0004(10)
N2 0.0256(13) 0.0165(12) 0.0343(14) 0.0033(10) 0.0046(11) -0.0010(9)
C1 0.0266(15) 0.0201(14) 0.0316(15) 0.0002(11) -0.0034(12) 0.0008(11)
C2 0.0253(17) 0.0230(14) 0.0479(19) 0.0007(13) 0.0060(14) 0.0007(12)
C3 0.0308(18) 0.0342(17) 0.050(2) 0.0073(14) 0.0055(16) -0.0025(14)
C4 0.0264(17) 0.048(2) 0.0334(17) -0.0010(14) -0.0001(14) 0.0039(14)
C5 0.0364(19) 0.0337(17) 0.0423(19) -0.0081(14) -0.0019(15) 0.0095(14)
C6 0.0331(17) 0.0228(15) 0.0371(18) -0.0002(12) 0.0006(14) 0.0015(12)
C7 0.0236(15) 0.0191(13) 0.0305(15) -0.0026(12) 0.0080(12) 0.0009(11)
C8 0.0234(15) 0.0164(13) 0.0375(17) 0.0029(11) 0.0073(13) -0.0016(11)
C9 0.0306(16) 0.0194(13) 0.0320(16) 0.0024(11) 0.0115(13) 0.0002(11)
C10 0.0269(16) 0.0199(13) 0.0299(16) 0.0001(11) 0.0100(13) 0.0032(11)
C11 0.0250(15) 0.0215(13) 0.0340(17) -0.0005(11) 0.0040(13) -0.0013(11)
C12 0.037(2) 0.072(3) 0.049(2) -0.0016(18) 0.0109(17) 0.0060(17)
C13 0.0347(17) 0.0204(14) 0.0332(17) 0.0012(12) 0.0058(14) 0.0000(12)
F1 0.0513(12) 0.0280(9) 0.0562(12) 0.0052(8) -0.0157(9) -0.0110(8)
F2 0.0499(12) 0.0618(12) 0.0336(11) 0.0111(9) 0.0110(9) 0.0137(9)
F3 0.0463(11) 0.0320(9) 0.0454(11) -0.0018(8) -0.0009(9) 0.0154(8)

loop_
_atom_type_symbol
_atom_type_description
_atom_type_scat_dispersion_real
_atom_type_scat_dispersion_imag
_atom_type_scat_source
C C 0.0033 0.0016 'International Tables Vol C Tables 4.2.6.8 and 6.1.1.4'
H H 0 0 'International Tables Vol C Tables 4.2.6.8 and 6.1.1.4'
N N 0.0061 0.0033 'International Tables Vol C Tables 4.2.6.8 and 6.1.1.4'
O O 0.0106 0.006 'International Tables Vol C Tables 4.2.6.8 and 6.1.1.4'
S S 0.1246 0.1234 'International Tables Vol C Tables 4.2.6.8 and 6.1.1.4'
F F 0.0171 0.0103 'International Tables Vol C Tables 4.2.6.8 and 6.1.1.4'

loop_
_geom_angle_atom_site_label_1
_geom_angle_atom_site_label_2
_geom_angle_atom_site_label_3
_geom_angle
O1 S1 O2 118.03(12)
O1 S1 N1 103.64(11)
O2 S1 N1 112.49(12)
O1 S1 C1 108.20(13)
O2 S1 C1 107.54(12)
N1 S1 C1 106.30(12)
C7 N1 S1 122.29(18)
C11 N2 C7 123.8(2)
C11 N2 H2 120(2)
C7 N2 H2 115(2)
C6 C1 C2 119.9(3)
C6 C1 S1 119.4(2)
C2 C1 S1 120.7(2)
C3 C2 C1 119.4(3)
C3 C2 H2A 120.3
C1 C2 H2A 120.3
C2 C3 C4 121.9(3)
C2 C3 H3 119.1
C4 C3 H3 119.1
C5 C4 C3 117.3(3)
C5 C4 C12 121.7(3)
C3 C4 C12 121.0(3)
C6 C5 C4 121.7(3)
C6 C5 H5 119.2
C4 C5 H5 119.2
C5 C6 C1 119.9(3)
C5 C6 H6 120.1
C1 C6 H6 120.1
N1 C7 N2 114.8(2)
N1 C7 C8 128.3(2)
N2 C7 C8 116.8(2)
C9 C8 C7 119.9(2)
C9 C8 H8 120
C7 C8 H8 120
C8 C9 C10 120.8(2)
C8 C9 H9 119.6
C10 C9 H9 119.6
C11 C10 C9 118.6(2)
C11 C10 C13 121.3(2)
C9 C10 C13 120.0(2)
N2 C11 C10 120.0(2)
N2 C11 H11 120
C10 C11 H11 120
C4 C12 H12A 109.5
C4 C12 H12B 109.5
H12A C12 H12B 109.5
C4 C12 H12C 109.5
H12A C12 H12C 109.5
H12B C12 H12C 109.5
F1 C13 F2 107.3(2)
F1 C13 F3 106.0(2)
F2 C13 F3 105.0(2)
F1 C13 C10 113.2(2)
F2 C13 C10 112.8(2)
F3 C13 C10 111.9(2)

loop_
_geom_bond_atom_site_label_1
_geom_bond_atom_site_label_2
_geom_bond_distance
S1 O1 1.4354(19)
S1 O2 1.4374(19)
S1 N1 1.612(2)
S1 C1 1.753(3)
N1 C7 1.345(3)
N2 C11 1.344(3)
N2 C7 1.354(3)
N2 H2 0.889(18)
C1 C6 1.389(4)
C1 C2 1.389(4)
C2 C3 1.373(4)
C2 H2A 0.93
C3 C4 1.398(4)
C3 H3 0.93
C4 C5 1.393(4)
C4 C12 1.495(4)
C5 C6 1.372(4)
C5 H5 0.93
C6 H6 0.93
C7 C8 1.421(4)
C8 C9 1.352(4)
C8 H8 0.93
C9 C10 1.402(4)
C9 H9 0.93
C10 C11 1.363(3)
C10 C13 1.486(4)
C11 H11 0.93
C12 H12A 0.96
C12 H12B 0.96
C12 H12C 0.96
C13 F1 1.329(3)
C13 F2 1.335(3)
C13 F3 1.339(3)

loop_
_geom_hbond_atom_site_label_D
_geom_hbond_atom_site_label_H
_geom_hbond_atom_site_label_A
_geom_hbond_distance_DH
_geom_hbond_distance_HA
_geom_hbond_distance_DA
_geom_hbond_angle_DHA
_geom_hbond_site_symmetry_A
N2 H2 N1 0.889(18) 2.021(18) 2.910(3) 179(3) 3_557
